data_1517608
loop_
_publ_author_name
'Su, Youla'
'Zhou, Haipin'
'Chen, Jiaxuan'
'Xu, Jinyi'
'Wu, Xiaoming'
'Lin, Aijun'
'Yao, Hequan'

_publ_section_title
;
 Solvent-Controlled Switchable C-H Alkenylation of
 4-Aryl-1H-pyrrole-3-carboxylates: Application to the Total Synthesis of
 (+-)-Rhazinilam.
;
_journal_issue 18
_journal_name_full 'Organic letters'
_journal_page_first 4884
_journal_page_last 4887
_journal_paper_doi 10.1021/ol5023933
_journal_volume 16
_journal_year 2014
_chemical_formula_sum 'C25 H30 N2 O6'
_chemical_formula_weight 454.51
_chemical_name_systematic
; 
 ? 
;
_space_group_IT_number 2
_symmetry_cell_setting triclinic
_symmetry_space_group_name_Hall '-P 1'
_symmetry_space_group_name_H-M 'P -1'
_atom_sites_solution_hydrogens geom
_atom_sites_solution_primary direct
_atom_sites_solution_secondary difmap
_audit_creation_method SHELXL-97
_cell_angle_alpha 90.65(3)
_cell_angle_beta 104.03(3)
_cell_angle_gamma 92.90(3)
_cell_formula_units_Z 2
_cell_length_a 9.7500(19)
_cell_length_b 9.802(2)
_cell_length_c 12.753(3)
_cell_measurement_reflns_used 25
_cell_measurement_temperature 293(2)
_cell_measurement_theta_max 12
_cell_measurement_theta_min 9
_cell_volume 1180.6(5)
_computing_structure_refinement 'SHELXL-97 (Sheldrick, 1997)'
_computing_structure_solution 'SHELXS-97 (Sheldrick, 1990)'
_diffrn_ambient_temperature 293(2)
_diffrn_measured_fraction_theta_full 1.000
_diffrn_measured_fraction_theta_max 1.000
_diffrn_measurement_device_type 'Nonious CAD4'
_diffrn_measurement_method \w/2\q
_diffrn_radiation_monochromator graphite
_diffrn_radiation_source 'fine-focus sealed tube'
_diffrn_radiation_type MoK\a
_diffrn_radiation_wavelength 0.71073
_diffrn_reflns_av_R_equivalents 0.0762
_diffrn_reflns_av_sigmaI/netI 0.0647
_diffrn_reflns_limit_h_max 11
_diffrn_reflns_limit_h_min 0
_diffrn_reflns_limit_k_max 11
_diffrn_reflns_limit_k_min -11
_diffrn_reflns_limit_l_max 14
_diffrn_reflns_limit_l_min -15
_diffrn_reflns_number 4607
_diffrn_reflns_theta_full 25.38
_diffrn_reflns_theta_max 25.38
_diffrn_reflns_theta_min 1.65
_diffrn_standards_decay_% 1
_diffrn_standards_interval_count 200
_diffrn_standards_interval_time 2h
_diffrn_standards_number 3
_exptl_absorpt_coefficient_mu 0.092
_exptl_absorpt_correction_T_max 0.9909
_exptl_absorpt_correction_T_min 0.9819
_exptl_absorpt_correction_type psi-scan
_exptl_crystal_density_diffrn 1.279
_exptl_crystal_density_method 'not measured'
_exptl_crystal_F_000 484
_exptl_crystal_size_max 0.20
_exptl_crystal_size_mid 0.10
_exptl_crystal_size_min 0.10
_refine_diff_density_max 0.279
_refine_diff_density_min -0.236
_refine_diff_density_rms 0.044
_refine_ls_extinction_method none
_refine_ls_goodness_of_fit_ref 1.000
_refine_ls_hydrogen_treatment constr
_refine_ls_matrix_type full
_refine_ls_number_parameters 298
_refine_ls_number_reflns 4333
_refine_ls_number_restraints 1
_refine_ls_restrained_S_all 1.006
_refine_ls_R_factor_all 0.1229
_refine_ls_R_factor_gt 0.0666
_refine_ls_shift/su_max 0.000
_refine_ls_shift/su_mean 0.000
_refine_ls_structure_factor_coef Fsqd
_refine_ls_weighting_details 'calc w=1/[\s^2^(Fo^2^)+(0.0840P)^2^+0.0000P] where P=(Fo^2^+2Fc^2^)/3'
_refine_ls_weighting_scheme calc
_refine_ls_wR_factor_gt 0.1518
_refine_ls_wR_factor_ref 0.1753
_reflns_number_gt 2415
_reflns_number_total 4333
_reflns_threshold_expression >2sigma(I)
_cod_data_source_file ol5023933_si_002.cif
_cod_data_source_block x
_cod_depositor_comments
;
The following automatic conversions were performed:

'_symmetry_cell_setting' value 'Triclinic' changed to 'triclinic'
according to
/home/saulius/struct/COD-crude-data--automatic-downloads/rss-feeds/ACS/lib/dictionaries/cif_core.dic
dictionary named 'cif_core.dic' version 2.4.2 from 2011-04-26.

Automatic conversion script
Id: cif_fix_values 2281 2013-09-26 08:29:07Z andrius 

 Adding full bibliography for 1517607--1517608.cif.
;
_cod_original_cell_volume 1180.6(4)
_cod_original_sg_symbol_H-M P-1
_cod_database_code 1517608

loop_
_symmetry_equiv_pos_as_xyz
'x, y, z'
'-x, -y, -z'

loop_
_atom_site_label
_atom_site_type_symbol
_atom_site_fract_x
_atom_site_fract_y
_atom_site_fract_z
_atom_site_U_iso_or_equiv
_atom_site_adp_type
_atom_site_occupancy
_atom_site_symmetry_multiplicity
_atom_site_calc_flag
_atom_site_refinement_flags
O1 O 0.2941(2) 0.9343(2) 0.19242(18) 0.0652(6) Uani 1 1 d .
N1 N -0.1375(2) 0.4053(2) 0.17266(19) 0.0527(6) Uani 1 1 d .
C1 C 0.5132(4) 0.8916(4) 0.1408(4) 0.1025(14) Uani 1 1 d .
H1A H 0.4716 0.8971 0.0647 0.154 Uiso 1 1 calc R
H1B H 0.5018 0.7994 0.1631 0.154 Uiso 1 1 calc R
H1C H 0.6122 0.9185 0.1554 0.154 Uiso 1 1 calc R
N2 N 0.3602(3) 0.4933(3) 0.2604(2) 0.0578(7) Uani 1 1 d U
O2 O 0.2271(3) 0.9511(3) 0.0109(2) 0.0855(8) Uani 1 1 d .
C2 C 0.4453(4) 1.1286(4) 0.1644(4) 0.0966(14) Uani 1 1 d .
H2A H 0.4001 1.1846 0.2069 0.145 Uiso 1 1 calc R
H2B H 0.3961 1.1318 0.0896 0.145 Uiso 1 1 calc R
H2C H 0.5418 1.1619 0.1732 0.145 Uiso 1 1 calc R
C3 C 0.5060(4) 0.9746(4) 0.3227(3) 0.0948(13) Uani 1 1 d .
H3A H 0.4607 1.0359 0.3612 0.142 Uiso 1 1 calc R
H3B H 0.6055 0.9991 0.3383 0.142 Uiso 1 1 calc R
H3C H 0.4918 0.8827 0.3449 0.142 Uiso 1 1 calc R
O3 O 0.4814(3) 0.5038(4) 0.2534(3) 0.1365(13) Uani 1 1 d U
O4 O 0.2777(3) 0.4293(3) 0.1944(2) 0.1071(11) Uani 1 1 d .
C4 C 0.4420(3) 0.9840(3) 0.2012(3) 0.0614(9) Uani 1 1 d .
O5 O 0.0579(2) 0.0979(2) 0.35952(19) 0.0695(7) Uani 1 1 d .
C5 C 0.2009(3) 0.9217(3) 0.0951(3) 0.0605(9) Uani 1 1 d .
O6 O 0.2423(2) 0.2468(2) 0.41461(19) 0.0737(7) Uani 1 1 d .
C6 C 0.0595(3) 0.8657(3) 0.1088(3) 0.0731(10) Uani 1 1 d .
H6A H -0.0065 0.8560 0.0385 0.088 Uiso 1 1 calc R
H6B H 0.0227 0.9301 0.1520 0.088 Uiso 1 1 calc R
C7 C 0.0697(3) 0.7278(3) 0.1632(2) 0.0522(8) Uani 1 1 d .
H7A H 0.1329 0.7399 0.2346 0.063 Uiso 1 1 calc R
H7B H 0.1129 0.6664 0.1220 0.063 Uiso 1 1 calc R
C8 C -0.0708(3) 0.6581(3) 0.1754(2) 0.0476(7) Uani 1 1 d .
C9 C -0.1309(3) 0.7392(3) 0.2537(3) 0.0593(8) Uani 1 1 d .
H9A H -0.1266 0.8336 0.2470 0.071 Uiso 1 1 calc R
C10 C -0.1880(3) 0.6926(4) 0.3293(3) 0.0703(10) Uani 1 1 d .
H10A H -0.1952 0.5990 0.3397 0.084 Uiso 1 1 calc R
H10B H -0.2216 0.7528 0.3728 0.084 Uiso 1 1 calc R
C11 C -0.1779(3) 0.6522(3) 0.0654(3) 0.0615(9) Uani 1 1 d .
H11A H -0.2089 0.7433 0.0471 0.074 Uiso 1 1 calc R
H11B H -0.1325 0.6208 0.0105 0.074 Uiso 1 1 calc R
C12 C -0.3067(3) 0.5566(3) 0.0655(3) 0.0620(9) Uani 1 1 d .
H12A H -0.3499 0.5848 0.1227 0.074 Uiso 1 1 calc R
H12B H -0.3762 0.5620 -0.0029 0.074 Uiso 1 1 calc R
C13 C -0.2641(3) 0.4143(3) 0.0822(3) 0.0659(9) Uani 1 1 d .
H13A H -0.3417 0.3583 0.0972 0.079 Uiso 1 1 calc R
H13B H -0.2442 0.3785 0.0166 0.079 Uiso 1 1 calc R
C14 C -0.0432(3) 0.5151(3) 0.2155(2) 0.0463(7) Uani 1 1 d .
C15 C -0.0903(3) 0.2893(3) 0.2194(2) 0.0551(8) Uani 1 1 d .
H15A H -0.1349 0.2029 0.2028 0.066 Uiso 1 1 calc R
C16 C 0.0346(3) 0.3181(3) 0.2960(2) 0.0503(7) Uani 1 1 d .
C17 C 0.0641(3) 0.4626(3) 0.2915(2) 0.0430(7) Uani 1 1 d .
C18 C 0.1235(3) 0.2226(3) 0.3616(3) 0.0533(8) Uani 1 1 d .
C19 C 0.1384(4) -0.0049(3) 0.4209(3) 0.0769(11) Uani 1 1 d .
H19A H 0.0816 -0.0890 0.4138 0.115 Uiso 1 1 calc R
H19B H 0.1666 0.0237 0.4957 0.115 Uiso 1 1 calc R
H19C H 0.2210 -0.0185 0.3945 0.115 Uiso 1 1 calc R
C20 C 0.1855(3) 0.5395(3) 0.3673(2) 0.0433(7) Uani 1 1 d .
C21 C 0.3227(3) 0.5542(3) 0.3538(2) 0.0467(7) Uani 1 1 d .
C22 C 0.4311(3) 0.6250(3) 0.4277(3) 0.0609(9) Uani 1 1 d .
H22A H 0.5222 0.6315 0.4170 0.073 Uiso 1 1 calc R
C23 C 0.4025(4) 0.6851(3) 0.5166(3) 0.0683(10) Uani 1 1 d .
H23A H 0.4741 0.7342 0.5662 0.082 Uiso 1 1 calc R
C24 C 0.2683(4) 0.6734(3) 0.5328(3) 0.0628(9) Uani 1 1 d .
H24A H 0.2500 0.7127 0.5943 0.075 Uiso 1 1 calc R
C25 C 0.1609(3) 0.6037(3) 0.4586(2) 0.0528(8) Uani 1 1 d .
H25A H 0.0700 0.5993 0.4696 0.063 Uiso 1 1 calc R

loop_
_atom_site_aniso_label
_atom_site_aniso_U_11
_atom_site_aniso_U_22
_atom_site_aniso_U_33
_atom_site_aniso_U_23
_atom_site_aniso_U_13
_atom_site_aniso_U_12
O1 0.0532(13) 0.0625(14) 0.0739(15) 0.0116(11) 0.0068(11) -0.0126(11)
N1 0.0397(13) 0.0493(15) 0.0613(16) -0.0029(12) 0.0000(12) -0.0100(11)
C1 0.072(3) 0.108(3) 0.128(4) 0.000(3) 0.021(3) 0.031(2)
N2 0.0521(14) 0.0603(17) 0.0603(17) 0.0129(14) 0.0119(14) 0.0009(14)
O2 0.0789(17) 0.1003(19) 0.0719(17) 0.0304(14) 0.0101(13) -0.0119(14)
C2 0.085(3) 0.060(2) 0.134(4) 0.017(2) 0.009(3) -0.022(2)
C3 0.084(3) 0.093(3) 0.089(3) 0.014(2) -0.011(2) -0.029(2)
O3 0.0838(18) 0.196(4) 0.137(3) -0.034(3) 0.050(2) -0.028(2)
O4 0.0745(18) 0.150(3) 0.098(2) -0.057(2) 0.0298(16) -0.0152(18)
C4 0.0462(18) 0.0536(19) 0.081(2) 0.0085(17) 0.0102(17) -0.0079(15)
O5 0.0670(14) 0.0421(12) 0.0894(16) 0.0116(11) 0.0010(12) -0.0071(11)
C5 0.0473(18) 0.0465(18) 0.081(2) 0.0209(17) 0.0022(18) 0.0003(14)
O6 0.0594(14) 0.0522(13) 0.0950(18) 0.0116(12) -0.0079(13) -0.0057(11)
C6 0.053(2) 0.067(2) 0.091(3) 0.0319(19) 0.0024(18) 0.0004(17)
C7 0.0428(16) 0.0453(17) 0.0649(19) 0.0166(14) 0.0065(14) -0.0013(13)
C8 0.0345(15) 0.0485(17) 0.0569(18) 0.0066(14) 0.0051(13) 0.0020(13)
C9 0.0448(17) 0.0489(18) 0.083(2) 0.0039(17) 0.0134(17) 0.0040(14)
C10 0.067(2) 0.067(2) 0.078(2) 0.0017(19) 0.017(2) 0.0097(18)
C11 0.0408(17) 0.068(2) 0.066(2) 0.0119(17) -0.0035(15) -0.0081(15)
C12 0.0417(17) 0.068(2) 0.068(2) 0.0095(17) -0.0012(15) -0.0067(15)
C13 0.0446(18) 0.074(2) 0.068(2) 0.0002(18) -0.0040(16) -0.0150(16)
C14 0.0356(15) 0.0483(17) 0.0502(17) 0.0020(13) 0.0025(13) -0.0054(13)
C15 0.0482(18) 0.0393(17) 0.068(2) -0.0038(15) -0.0017(15) -0.0107(14)
C16 0.0476(17) 0.0404(16) 0.0594(18) -0.0012(14) 0.0075(14) -0.0044(13)
C17 0.0408(16) 0.0371(15) 0.0490(16) 0.0035(12) 0.0074(13) -0.0027(12)
C18 0.0526(19) 0.0385(16) 0.0622(19) 0.0010(14) 0.0034(16) -0.0077(14)
C19 0.080(2) 0.047(2) 0.095(3) 0.0159(19) 0.005(2) -0.0006(18)
C20 0.0472(17) 0.0288(14) 0.0486(17) 0.0083(12) 0.0014(13) -0.0016(12)
C21 0.0478(17) 0.0344(15) 0.0533(18) 0.0066(13) 0.0047(14) -0.0036(13)
C22 0.0509(19) 0.0484(19) 0.074(2) 0.0086(17) -0.0011(17) -0.0099(15)
C23 0.065(2) 0.050(2) 0.074(2) -0.0076(18) -0.0111(19) -0.0088(17)
C24 0.072(2) 0.053(2) 0.057(2) -0.0058(16) 0.0044(17) 0.0011(17)
C25 0.0547(18) 0.0436(17) 0.0558(19) -0.0010(15) 0.0068(15) -0.0054(14)

loop_
_atom_type_symbol
_atom_type_description
_atom_type_scat_dispersion_real
_atom_type_scat_dispersion_imag
_atom_type_scat_source
C C 0.0033 0.0016 'International Tables Vol C Tables 4.2.6.8 and 6.1.1.4'
H H 0.0000 0.0000 'International Tables Vol C Tables 4.2.6.8 and 6.1.1.4'
N N 0.0061 0.0033 'International Tables Vol C Tables 4.2.6.8 and 6.1.1.4'
O O 0.0106 0.0060 'International Tables Vol C Tables 4.2.6.8 and 6.1.1.4'

loop_
_geom_angle_atom_site_label_1
_geom_angle_atom_site_label_2
_geom_angle_atom_site_label_3
_geom_angle
C5 O1 C4 120.6(3)
C15 N1 C14 110.1(2)
C15 N1 C13 125.0(2)
C14 N1 C13 124.7(2)
C4 C1 H1A 109.5
C4 C1 H1B 109.5
H1A C1 H1B 109.5
C4 C1 H1C 109.5
H1A C1 H1C 109.5
H1B C1 H1C 109.5
O4 N2 O3 118.7(3)
O4 N2 C21 121.9(3)
O3 N2 C21 119.3(3)
C4 C2 H2A 109.5
C4 C2 H2B 109.5
H2A C2 H2B 109.5
C4 C2 H2C 109.5
H2A C2 H2C 109.5
H2B C2 H2C 109.5
C4 C3 H3A 109.5
C4 C3 H3B 109.5
H3A C3 H3B 109.5
C4 C3 H3C 109.5
H3A C3 H3C 109.5
H3B C3 H3C 109.5
O1 C4 C1 110.8(3)
O1 C4 C2 109.7(3)
C1 C4 C2 112.6(3)
O1 C4 C3 101.6(3)
C1 C4 C3 109.9(3)
C2 C4 C3 111.8(3)
C18 O5 C19 116.6(2)
O2 C5 O1 124.8(3)
O2 C5 C6 125.5(3)
O1 C5 C6 109.7(3)
C5 C6 C7 112.3(3)
C5 C6 H6A 109.2
C7 C6 H6A 109.2
C5 C6 H6B 109.2
C7 C6 H6B 109.2
H6A C6 H6B 107.9
C6 C7 C8 116.3(2)
C6 C7 H7A 108.2
C8 C7 H7A 108.2
C6 C7 H7B 108.2
C8 C7 H7B 108.2
H7A C7 H7B 107.4
C14 C8 C9 110.4(2)
C14 C8 C11 110.0(2)
C9 C8 C11 108.3(2)
C14 C8 C7 108.7(2)
C9 C8 C7 110.3(2)
C11 C8 C7 109.2(2)
C10 C9 C8 127.7(3)
C10 C9 H9A 116.2
C8 C9 H9A 116.2
C9 C10 H10A 120.0
C9 C10 H10B 120.0
H10A C10 H10B 120.0
C12 C11 C8 111.8(3)
C12 C11 H11A 109.3
C8 C11 H11A 109.3
C12 C11 H11B 109.3
C8 C11 H11B 109.3
H11A C11 H11B 107.9
C13 C12 C11 110.3(3)
C13 C12 H12A 109.6
C11 C12 H12A 109.6
C13 C12 H12B 109.6
C11 C12 H12B 109.6
H12A C12 H12B 108.1
N1 C13 C12 111.7(3)
N1 C13 H13A 109.3
C12 C13 H13A 109.3
N1 C13 H13B 109.3
C12 C13 H13B 109.3
H13A C13 H13B 107.9
C17 C14 N1 106.4(2)
C17 C14 C8 132.8(2)
N1 C14 C8 120.8(2)
N1 C15 C16 109.3(2)
N1 C15 H15A 125.4
C16 C15 H15A 125.4
C15 C16 C17 105.8(3)
C15 C16 C18 127.5(3)
C17 C16 C18 126.6(3)
C14 C17 C16 108.4(2)
C14 C17 C20 127.6(2)
C16 C17 C20 123.7(2)
O6 C18 O5 121.6(3)
O6 C18 C16 126.0(3)
O5 C18 C16 112.4(3)
O5 C19 H19A 109.5
O5 C19 H19B 109.5
H19A C19 H19B 109.5
O5 C19 H19C 109.5
H19A C19 H19C 109.5
H19B C19 H19C 109.5
C21 C20 C25 116.3(3)
C21 C20 C17 125.3(3)
C25 C20 C17 118.4(3)
C22 C21 C20 122.5(3)
C22 C21 N2 116.3(3)
C20 C21 N2 121.1(3)
C23 C22 C21 119.1(3)
C23 C22 H22A 120.4
C21 C22 H22A 120.4
C22 C23 C24 120.2(3)
C22 C23 H23A 119.9
C24 C23 H23A 119.9
C23 C24 C25 120.4(3)
C23 C24 H24A 119.8
C25 C24 H24A 119.8
C24 C25 C20 121.4(3)
C24 C25 H25A 119.3
C20 C25 H25A 119.3

loop_
_geom_bond_atom_site_label_1
_geom_bond_atom_site_label_2
_geom_bond_distance
O1 C5 1.349(4)
O1 C4 1.476(3)
N1 C15 1.340(4)
N1 C14 1.394(3)
N1 C13 1.478(4)
C1 C4 1.485(5)
C1 H1A 0.9600
C1 H1B 0.9600
C1 H1C 0.9600
N2 O4 1.165(3)
N2 O3 1.206(3)
N2 C21 1.458(4)
O2 C5 1.198(4)
C2 C4 1.499(4)
C2 H2A 0.9600
C2 H2B 0.9600
C2 H2C 0.9600
C3 C4 1.529(5)
C3 H3A 0.9600
C3 H3B 0.9600
C3 H3C 0.9600
O5 C18 1.348(3)
O5 C19 1.430(4)
C5 C6 1.508(4)
O6 C18 1.203(3)
C6 C7 1.522(4)
C6 H6A 0.9700
C6 H6B 0.9700
C7 C8 1.543(4)
C7 H7A 0.9700
C7 H7B 0.9700
C8 C14 1.512(4)
C8 C9 1.512(4)
C8 C11 1.531(4)
C9 C10 1.301(4)
C9 H9A 0.9300
C10 H10A 0.9300
C10 H10B 0.9300
C11 C12 1.528(4)
C11 H11A 0.9700
C11 H11B 0.9700
C12 C13 1.479(4)
C12 H12A 0.9700
C12 H12B 0.9700
C13 H13A 0.9700
C13 H13B 0.9700
C14 C17 1.369(4)
C15 C16 1.378(4)
C15 H15A 0.9300
C16 C17 1.435(4)
C16 C18 1.441(4)
C17 C20 1.497(4)
C19 H19A 0.9600
C19 H19B 0.9600
C19 H19C 0.9600
C20 C21 1.391(4)
C20 C25 1.394(4)
C21 C22 1.384(4)
C22 C23 1.366(5)
C22 H22A 0.9300
C23 C24 1.372(5)
C23 H23A 0.9300
C24 C25 1.375(4)
C24 H24A 0.9300
C25 H25A 0.9300

loop_
_geom_torsion_atom_site_label_1
_geom_torsion_atom_site_label_2
_geom_torsion_atom_site_label_3
_geom_torsion_atom_site_label_4
_geom_torsion
C5 O1 C4 C1 -60.8(4)
C5 O1 C4 C2 64.1(4)
C5 O1 C4 C3 -177.5(3)
C4 O1 C5 O2 -1.6(5)
C4 O1 C5 C6 178.5(3)
O2 C5 C6 C7 121.9(4)
O1 C5 C6 C7 -58.2(4)
C5 C6 C7 C8 -176.8(3)
C6 C7 C8 C14 171.8(3)
C6 C7 C8 C9 -67.1(3)
C6 C7 C8 C11 51.9(4)
C14 C8 C9 C10 -17.4(4)
C11 C8 C9 C10 103.1(4)
C7 C8 C9 C10 -137.5(3)
C14 C8 C11 C12 47.8(3)
C9 C8 C11 C12 -72.9(3)
C7 C8 C11 C12 167.0(3)
C8 C11 C12 C13 -64.7(4)
C15 N1 C13 C12 166.9(3)
C14 N1 C13 C12 -18.8(4)
C11 C12 C13 N1 47.1(4)
C15 N1 C14 C17 -0.5(3)
C13 N1 C14 C17 -175.5(3)
C15 N1 C14 C8 179.2(3)
C13 N1 C14 C8 4.2(4)
C9 C8 C14 C17 -79.5(4)
C11 C8 C14 C17 161.0(3)
C7 C8 C14 C17 41.6(4)
C9 C8 C14 N1 100.9(3)
C11 C8 C14 N1 -18.6(4)
C7 C8 C14 N1 -138.1(3)
C14 N1 C15 C16 1.2(3)
C13 N1 C15 C16 176.2(3)
N1 C15 C16 C17 -1.4(3)
N1 C15 C16 C18 -177.2(3)
N1 C14 C17 C16 -0.4(3)
C8 C14 C17 C16 179.9(3)
N1 C14 C17 C20 -174.4(3)
C8 C14 C17 C20 5.9(5)
C15 C16 C17 C14 1.1(3)
C18 C16 C17 C14 177.0(3)
C15 C16 C17 C20 175.4(3)
C18 C16 C17 C20 -8.8(5)
C19 O5 C18 O6 -1.8(5)
C19 O5 C18 C16 179.0(3)
C15 C16 C18 O6 167.0(3)
C17 C16 C18 O6 -8.0(5)
C15 C16 C18 O5 -13.9(5)
C17 C16 C18 O5 171.1(3)
C14 C17 C20 C21 -101.3(4)
C16 C17 C20 C21 85.6(4)
C14 C17 C20 C25 77.9(4)
C16 C17 C20 C25 -95.2(3)
C25 C20 C21 C22 1.8(4)
C17 C20 C21 C22 -179.0(3)
C25 C20 C21 N2 -179.1(2)
C17 C20 C21 N2 0.2(4)
O4 N2 C21 C22 178.5(3)
O3 N2 C21 C22 1.9(4)
O4 N2 C21 C20 -0.7(4)
O3 N2 C21 C20 -177.2(3)
C20 C21 C22 C23 -1.3(4)
N2 C21 C22 C23 179.6(3)
C21 C22 C23 C24 1.0(5)
C22 C23 C24 C25 -1.5(5)
C23 C24 C25 C20 2.1(5)
C21 C20 C25 C24 -2.2(4)
C17 C20 C25 C24 178.5(3)
